data_4132723
loop_
_publ_author_name
'Testa, Andrea'
'Lucas, Xavier'
'Castro, Guilherme V.'
'Chan, Kwok-Ho'
'Wright, Jane E.'
'Runcie, Andrew C.'
'Gadd, Morgan S.'
'Harrison, William T. A.'
'Ko, Eun-Jung'
'Fletcher, Daniel'
'Ciulli, Alessio'

_publ_section_title
;
 3-Fluoro-4-hydroxyprolines: Synthesis, Conformational Analysis, and
 Stereoselective Recognition by the VHL E3 Ubiquitin Ligase for Targeted
 Protein Degradation.
;
_journal_issue 29
_journal_name_full 'Journal of the American Chemical Society'
_journal_page_first 9299
_journal_page_last 9313
_journal_paper_doi 10.1021/jacs.8b05807
_journal_volume 140
_journal_year 2018
_chemical_absolute_configuration syn
_chemical_formula_moiety 'C25 H22 F N O3'
_chemical_formula_sum 'C25 H22 F N O3'
_chemical_formula_weight 403.43
_space_group_crystal_system monoclinic
_space_group_IT_number 4
_space_group_name_Hall 'P 2yb'
_space_group_name_H-M_alt 'P 1 21 1'
_atom_sites_solution_hydrogens mixed
_atom_sites_solution_primary direct
_audit_creation_method SHELXL-2014/7
_cell_angle_alpha 90
_cell_angle_beta 90.883(7)
_cell_angle_gamma 90
_cell_formula_units_Z 2
_cell_length_a 9.9574(7)
_cell_length_b 8.8817(7)
_cell_length_c 10.7882(9)
_cell_measurement_reflns_used 10443
_cell_measurement_temperature 100(2)
_cell_measurement_theta_max 27.7530
_cell_measurement_theta_min 2.0580
_cell_volume 953.98(13)
_computing_structure_refinement 'SHELXL-2014/7 (Sheldrick, 2014)'
_diffrn_ambient_temperature 100(2)
_diffrn_measured_fraction_theta_full 0.999
_diffrn_measured_fraction_theta_max 0.998
_diffrn_measurement_device_type 'Rigaku AFC12 (Right)'
_diffrn_measurement_method \w
_diffrn_radiation_type MoK\a
_diffrn_radiation_wavelength 0.71073
_diffrn_reflns_av_R_equivalents 0.0258
_diffrn_reflns_av_unetI/netI 0.0247
_diffrn_reflns_Laue_measured_fraction_full 0.999
_diffrn_reflns_Laue_measured_fraction_max 0.998
_diffrn_reflns_limit_h_max 12
_diffrn_reflns_limit_h_min -12
_diffrn_reflns_limit_k_max 11
_diffrn_reflns_limit_k_min -11
_diffrn_reflns_limit_l_max 14
_diffrn_reflns_limit_l_min -13
_diffrn_reflns_number 12291
_diffrn_reflns_point_group_measured_fraction_full 0.954
_diffrn_reflns_point_group_measured_fraction_max 0.931
_diffrn_reflns_theta_full 25.242
_diffrn_reflns_theta_max 27.470
_diffrn_reflns_theta_min 2.763
_exptl_absorpt_coefficient_mu 0.098
_exptl_absorpt_correction_T_max 1.00000
_exptl_absorpt_correction_T_min 0.69953
_exptl_absorpt_correction_type multi-scan
_exptl_absorpt_process_details
;
CrysAlisPro 1.171.38.41 (Rigaku Oxford Diffraction, 2015)
Empirical absorption correction using spherical harmonics,
 implemented in SCALE3 ABSPACK scaling algorithm.
;
_exptl_crystal_colour colourless
_exptl_crystal_density_diffrn 1.404
_exptl_crystal_description needle
_exptl_crystal_F_000 424
_exptl_crystal_size_max 0.560
_exptl_crystal_size_mid 0.060
_exptl_crystal_size_min 0.030
_refine_diff_density_max 0.282
_refine_diff_density_min -0.204
_refine_diff_density_rms 0.038
_refine_ls_extinction_method none
_refine_ls_goodness_of_fit_ref 1.045
_refine_ls_hydrogen_treatment mixed
_refine_ls_matrix_type full
_refine_ls_number_parameters 275
_refine_ls_number_reflns 4067
_refine_ls_number_restraints 1
_refine_ls_restrained_S_all 1.045
_refine_ls_R_factor_all 0.0351
_refine_ls_R_factor_gt 0.0331
_refine_ls_shift/su_max 0.000
_refine_ls_shift/su_mean 0.000
_refine_ls_structure_factor_coef Fsqd
_refine_ls_weighting_details 'w=1/[\s^2^(Fo^2^)+(0.0496P)^2^+0.1878P] where P=(Fo^2^+2Fc^2^)/3'
_refine_ls_weighting_scheme calc
_refine_ls_wR_factor_gt 0.0848
_refine_ls_wR_factor_ref 0.0859
_reflns_Friedel_coverage 0.753
_reflns_Friedel_fraction_full 0.903
_reflns_Friedel_fraction_max 0.855
_reflns_number_gt 3901
_reflns_number_total 4067
_reflns_threshold_expression 'I > 2\s(I)'
_cod_data_source_file ja8b05807_si_005.cif
_cod_data_source_block dat27
_cod_original_cell_volume 953.99(13)
_cod_original_sg_symbol_H-M 'P 21'
_cod_database_code 4132723
_shelx_shelxl_version_number 2014/7
_shelx_space_group_comment
;
The symmetry employed for this shelxl refinement is uniquely defined
by the following loop, which should always be used as a source of
symmetry information in preference to the above space-group names.
They are only intended as comments.
;
_shelx_estimated_absorpt_t_min 0.947
_shelx_estimated_absorpt_t_max 0.997

loop_
_space_group_symop_operation_xyz
'x, y, z'
'-x, y+1/2, -z'

loop_
_atom_site_label
_atom_site_type_symbol
_atom_site_fract_x
_atom_site_fract_y
_atom_site_fract_z
_atom_site_U_iso_or_equiv
_atom_site_adp_type
_atom_site_occupancy
_atom_site_site_symmetry_order
_atom_site_calc_flag
_atom_site_refinement_flags_posn
_atom_site_refinement_flags_adp
C1 C 0.2397(2) 0.3378(2) 0.52305(18) 0.0185(4) Uani 1 1 d . .
C2 C 0.34100(19) 0.4525(2) 0.47831(19) 0.0173(4) Uani 1 1 d . .
H2 H 0.4175 0.4018 0.4362 0.021 Uiso 1 1 calc R U
C3 C 0.3915(2) 0.5470(3) 0.58886(19) 0.0210(4) Uani 1 1 d . .
H3 H 0.4900 0.5658 0.5808 0.025 Uiso 1 1 calc R U
C4 C 0.3161(2) 0.6945(3) 0.57605(19) 0.0211(4) Uani 1 1 d . .
H4 H 0.3677 0.7776 0.6174 0.025 Uiso 1 1 calc R U
C5 C 0.3201(2) 0.7120(2) 0.43642(19) 0.0197(4) Uani 1 1 d . .
H5A H 0.2576 0.7914 0.4068 0.024 Uiso 1 1 calc R U
H5B H 0.4119 0.7351 0.4080 0.024 Uiso 1 1 calc R U
C6 C 0.2042(3) 0.0834(3) 0.5685(2) 0.0287(5) Uani 1 1 d . .
H6A H 0.2512 -0.0135 0.5665 0.043 Uiso 1 1 calc R U
H6B H 0.1242 0.0787 0.5146 0.043 Uiso 1 1 calc R U
H6C H 0.1774 0.1054 0.6536 0.043 Uiso 1 1 calc R U
C7 C 0.28280(19) 0.5267(2) 0.26267(18) 0.0162(4) Uani 1 1 d . .
C8 C 0.18224(19) 0.6196(2) 0.18788(19) 0.0167(4) Uani 1 1 d . .
C9 C 0.07460(19) 0.6916(2) 0.24143(19) 0.0186(4) Uani 1 1 d . .
H9 H 0.0634 0.6872 0.3286 0.022 Uiso 1 1 calc R U
C10 C -0.0172(2) 0.7703(2) 0.1681(2) 0.0205(4) Uani 1 1 d . .
H10 H -0.0897 0.8217 0.2055 0.025 Uiso 1 1 calc R U
C11 C -0.0034(2) 0.7742(3) 0.0414(2) 0.0219(4) Uani 1 1 d . .
H11 H -0.0667 0.8276 -0.0087 0.026 Uiso 1 1 calc R U
C12 C 0.10235(19) 0.7002(3) -0.01262(19) 0.0213(4) Uani 1 1 d . .
H12 H 0.1114 0.7018 -0.1001 0.026 Uiso 1 1 calc R U
C13 C 0.19505(19) 0.6241(2) 0.05988(19) 0.0185(4) Uani 1 1 d . .
H13 H 0.2682 0.5743 0.0221 0.022 Uiso 1 1 calc R U
C14 C 0.42502(18) 0.5366(2) 0.21068(18) 0.0175(4) Uani 1 1 d . .
C15 C 0.5020(2) 0.6633(2) 0.18992(19) 0.0195(4) Uani 1 1 d . .
H15 H 0.4683 0.7608 0.2079 0.023 Uiso 1 1 calc R U
C16 C 0.6303(2) 0.6449(3) 0.1421(2) 0.0233(5) Uani 1 1 d . .
H16 H 0.6849 0.7308 0.1283 0.028 Uiso 1 1 calc R U
C17 C 0.6789(2) 0.5032(3) 0.1145(2) 0.0243(5) Uani 1 1 d . .
H17 H 0.7671 0.4927 0.0833 0.029 Uiso 1 1 calc R U
C18 C 0.6007(2) 0.3772(3) 0.1316(2) 0.0223(4) Uani 1 1 d . .
H18 H 0.6338 0.2801 0.1115 0.027 Uiso 1 1 calc R U
C19 C 0.4724(2) 0.3948(2) 0.17891(19) 0.0185(4) Uani 1 1 d . .
C20 C 0.3659(2) 0.2847(2) 0.19982(18) 0.0184(4) Uani 1 1 d . .
C21 C 0.3618(2) 0.1311(3) 0.17844(19) 0.0213(4) Uani 1 1 d . .
H21 H 0.4379 0.0798 0.1474 0.026 Uiso 1 1 calc R U
C22 C 0.2441(2) 0.0537(3) 0.2033(2) 0.0227(4) Uani 1 1 d . .
H22 H 0.2399 -0.0519 0.1897 0.027 Uiso 1 1 calc R U
C23 C 0.1327(2) 0.1289(3) 0.2476(2) 0.0211(4) Uani 1 1 d . .
H23 H 0.0531 0.0739 0.2639 0.025 Uiso 1 1 calc R U
C24 C 0.1356(2) 0.2828(2) 0.26866(19) 0.0189(4) Uani 1 1 d . .
H24 H 0.0590 0.3343 0.2985 0.023 Uiso 1 1 calc R U
C25 C 0.2532(2) 0.3589(2) 0.24498(18) 0.0167(4) Uani 1 1 d . .
N1 N 0.27630(16) 0.56216(19) 0.39591(16) 0.0165(3) Uani 1 1 d . .
O1 O 0.29244(14) 0.20062(18) 0.52557(14) 0.0226(3) Uani 1 1 d . .
O2 O 0.12833(14) 0.36876(18) 0.55588(14) 0.0220(3) Uani 1 1 d . .
O3 O 0.18455(15) 0.6875(2) 0.62232(15) 0.0260(3) Uani 1 1 d . .
H1O H 0.144(3) 0.622(4) 0.588(3) 0.031 Uiso 1 1 d . U
F1 F 0.36778(14) 0.47591(17) 0.70018(13) 0.0316(3) Uani 1 1 d . .

loop_
_atom_site_aniso_label
_atom_site_aniso_U_11
_atom_site_aniso_U_22
_atom_site_aniso_U_33
_atom_site_aniso_U_23
_atom_site_aniso_U_13
_atom_site_aniso_U_12
C1 0.0242(10) 0.0182(10) 0.0131(9) -0.0002(8) -0.0023(7) 0.0021(8)
C2 0.0176(9) 0.0159(10) 0.0184(10) 0.0008(8) -0.0010(7) 0.0025(8)
C3 0.0223(10) 0.0233(11) 0.0175(10) 0.0016(8) -0.0033(7) -0.0028(8)
C4 0.0233(9) 0.0206(10) 0.0192(10) -0.0023(8) -0.0025(7) -0.0019(9)
C5 0.0239(9) 0.0149(10) 0.0201(10) -0.0015(8) -0.0014(7) -0.0010(8)
C6 0.0426(13) 0.0158(11) 0.0276(12) 0.0023(9) 0.0038(10) -0.0018(10)
C7 0.0168(9) 0.0150(10) 0.0167(9) 0.0010(8) 0.0008(7) -0.0019(7)
C8 0.0162(8) 0.0143(9) 0.0197(10) 0.0021(7) -0.0024(7) -0.0033(7)
C9 0.0185(9) 0.0188(10) 0.0185(10) 0.0000(8) 0.0001(7) -0.0023(8)
C10 0.0164(9) 0.0186(10) 0.0264(11) -0.0017(9) -0.0012(8) 0.0000(8)
C11 0.0198(10) 0.0208(11) 0.0249(11) 0.0037(9) -0.0059(8) -0.0013(8)
C12 0.0221(9) 0.0233(11) 0.0185(10) 0.0040(9) -0.0032(8) -0.0056(9)
C13 0.0179(9) 0.0177(10) 0.0199(10) -0.0005(8) -0.0002(7) -0.0013(8)
C14 0.0154(8) 0.0218(10) 0.0154(9) 0.0001(8) -0.0021(7) 0.0004(8)
C15 0.0203(9) 0.0205(11) 0.0176(10) 0.0008(8) -0.0019(7) -0.0020(8)
C16 0.0210(10) 0.0287(12) 0.0201(11) 0.0022(9) -0.0011(8) -0.0057(9)
C17 0.0168(9) 0.0364(13) 0.0196(10) 0.0009(9) 0.0013(7) 0.0012(9)
C18 0.0229(10) 0.0252(12) 0.0187(10) -0.0004(8) -0.0007(8) 0.0032(9)
C19 0.0199(9) 0.0212(11) 0.0142(10) 0.0003(8) -0.0020(7) -0.0003(8)
C20 0.0206(9) 0.0201(11) 0.0143(10) 0.0014(8) -0.0023(7) -0.0001(8)
C21 0.0265(10) 0.0202(10) 0.0173(10) -0.0013(8) -0.0014(8) 0.0037(9)
C22 0.0326(11) 0.0163(10) 0.0191(10) 0.0002(8) -0.0039(8) -0.0012(9)
C23 0.0241(10) 0.0210(11) 0.0182(10) 0.0017(8) -0.0024(8) -0.0054(8)
C24 0.0209(10) 0.0190(10) 0.0166(10) 0.0010(8) -0.0022(7) -0.0014(8)
C25 0.0219(9) 0.0145(10) 0.0136(9) -0.0001(7) -0.0030(7) 0.0004(8)
N1 0.0189(8) 0.0138(8) 0.0168(8) 0.0006(6) -0.0020(6) 0.0001(6)
O1 0.0285(7) 0.0160(7) 0.0232(8) 0.0019(6) 0.0004(6) 0.0029(6)
O2 0.0221(7) 0.0207(8) 0.0234(8) 0.0015(6) 0.0025(6) -0.0003(6)
O3 0.0261(8) 0.0266(9) 0.0254(8) -0.0053(7) 0.0034(6) 0.0013(7)
F1 0.0419(8) 0.0304(8) 0.0223(7) 0.0036(6) -0.0058(6) -0.0013(6)

loop_
_atom_type_symbol
_atom_type_description
_atom_type_scat_dispersion_real
_atom_type_scat_dispersion_imag
_atom_type_scat_source
C C 0.0033 0.0016 'International Tables Vol C Tables 4.2.6.8 and 6.1.1.4'
H H 0.0000 0.0000 'International Tables Vol C Tables 4.2.6.8 and 6.1.1.4'
N N 0.0061 0.0033 'International Tables Vol C Tables 4.2.6.8 and 6.1.1.4'
O O 0.0106 0.0060 'International Tables Vol C Tables 4.2.6.8 and 6.1.1.4'
F F 0.0171 0.0103 'International Tables Vol C Tables 4.2.6.8 and 6.1.1.4'

loop_
_geom_angle_atom_site_label_1
_geom_angle_atom_site_label_2
_geom_angle_atom_site_label_3
_geom_angle
O2 C1 O1 124.8(2)
O2 C1 C2 124.15(19)
O1 C1 C2 110.97(16)
N1 C2 C1 110.59(16)
N1 C2 C3 104.14(17)
C1 C2 C3 109.34(16)
N1 C2 H2 110.9
C1 C2 H2 110.9
C3 C2 H2 110.9
F1 C3 C4 112.56(17)
F1 C3 C2 111.51(18)
C4 C3 C2 104.21(16)
F1 C3 H3 109.5
C4 C3 H3 109.5
C2 C3 H3 109.5
O3 C4 C3 113.05(18)
O3 C4 C5 113.25(16)
C3 C4 C5 99.15(17)
O3 C4 H4 110.3
C3 C4 H4 110.3
C5 C4 H4 110.3
N1 C5 C4 101.01(16)
N1 C5 H5A 111.6
C4 C5 H5A 111.6
N1 C5 H5B 111.6
C4 C5 H5B 111.6
H5A C5 H5B 109.4
O1 C6 H6A 109.5
O1 C6 H6B 109.5
H6A C6 H6B 109.5
O1 C6 H6C 109.5
H6A C6 H6C 109.5
H6B C6 H6C 109.5
N1 C7 C8 111.29(16)
N1 C7 C25 108.57(16)
C8 C7 C25 109.80(16)
N1 C7 C14 113.51(15)
C8 C7 C14 112.28(16)
C25 C7 C14 100.80(16)
C9 C8 C13 119.07(19)
C9 C8 C7 122.56(18)
C13 C8 C7 118.24(18)
C8 C9 C10 120.15(19)
C8 C9 H9 119.9
C10 C9 H9 119.9
C11 C10 C9 120.3(2)
C11 C10 H10 119.9
C9 C10 H10 119.9
C10 C11 C12 119.73(19)
C10 C11 H11 120.1
C12 C11 H11 120.1
C13 C12 C11 120.25(19)
C13 C12 H12 119.9
C11 C12 H12 119.9
C12 C13 C8 120.48(19)
C12 C13 H13 119.8
C8 C13 H13 119.8
C15 C14 C19 120.44(18)
C15 C14 C7 128.61(19)
C19 C14 C7 110.90(18)
C14 C15 C16 118.6(2)
C14 C15 H15 120.7
C16 C15 H15 120.7
C17 C16 C15 120.8(2)
C17 C16 H16 119.6
C15 C16 H16 119.6
C18 C17 C16 120.67(19)
C18 C17 H17 119.7
C16 C17 H17 119.7
C17 C18 C19 118.8(2)
C17 C18 H18 120.6
C19 C18 H18 120.6
C14 C19 C18 120.6(2)
C14 C19 C20 108.55(17)
C18 C19 C20 130.8(2)
C21 C20 C25 120.1(2)
C21 C20 C19 130.8(2)
C25 C20 C19 109.06(18)
C20 C21 C22 118.6(2)
C20 C21 H21 120.7
C22 C21 H21 120.7
C23 C22 C21 120.7(2)
C23 C22 H22 119.7
C21 C22 H22 119.7
C22 C23 C24 121.1(2)
C22 C23 H23 119.4
C24 C23 H23 119.4
C25 C24 C23 118.0(2)
C25 C24 H24 121.0
C23 C24 H24 121.0
C24 C25 C20 121.5(2)
C24 C25 C7 128.06(19)
C20 C25 C7 110.47(17)
C2 N1 C5 107.30(15)
C2 N1 C7 115.17(16)
C5 N1 C7 117.88(16)
C1 O1 C6 115.23(17)
C4 O3 H1O 110(2)

loop_
_geom_bond_atom_site_label_1
_geom_bond_atom_site_label_2
_geom_bond_distance
C1 O2 1.201(2)
C1 O1 1.327(3)
C1 C2 1.518(3)
C2 N1 1.461(3)
C2 C3 1.537(3)
C2 H2 1.0000
C3 F1 1.381(2)
C3 C4 1.515(3)
C3 H3 1.0000
C4 O3 1.411(2)
C4 C5 1.515(3)
C4 H4 1.0000
C5 N1 1.465(3)
C5 H5A 0.9900
C5 H5B 0.9900
C6 O1 1.443(3)
C6 H6A 0.9800
C6 H6B 0.9800
C6 H6C 0.9800
C7 N1 1.474(2)
C7 C8 1.520(3)
C7 C25 1.530(3)
C7 C14 1.534(3)
C8 C9 1.382(3)
C8 C13 1.389(3)
C9 C10 1.388(3)
C9 H9 0.9500
C10 C11 1.376(3)
C10 H10 0.9500
C11 C12 1.378(3)
C11 H11 0.9500
C12 C13 1.378(3)
C12 H12 0.9500
C13 H13 0.9500
C14 C15 1.382(3)
C14 C19 1.390(3)
C15 C16 1.394(3)
C15 H15 0.9500
C16 C17 1.382(3)
C16 H16 0.9500
C17 C18 1.377(3)
C17 H17 0.9500
C18 C19 1.392(3)
C18 H18 0.9500
C19 C20 1.463(3)
C20 C21 1.384(3)
C20 C25 1.395(3)
C21 C22 1.388(3)
C21 H21 0.9500
C22 C23 1.386(3)
C22 H22 0.9500
C23 C24 1.386(3)
C23 H23 0.9500
C24 C25 1.380(3)
C24 H24 0.9500
O3 H1O 0.80(3)

loop_
_geom_hbond_atom_site_label_D
_geom_hbond_atom_site_label_H
_geom_hbond_atom_site_label_A
_geom_hbond_distance_DH
_geom_hbond_distance_HA
_geom_hbond_distance_DA
_geom_hbond_angle_DHA
O3 H1O O2 0.80(3) 2.28(3) 2.972(2) 145(3)

loop_
_geom_torsion_atom_site_label_1
_geom_torsion_atom_site_label_2
_geom_torsion_atom_site_label_3
_geom_torsion_atom_site_label_4
_geom_torsion
O2 C1 C2 N1 -42.5(3)
O1 C1 C2 N1 139.94(17)
O2 C1 C2 C3 71.6(2)
O1 C1 C2 C3 -105.96(19)
N1 C2 C3 F1 137.45(17)
C1 C2 C3 F1 19.2(2)
N1 C2 C3 C4 15.8(2)
C1 C2 C3 C4 -102.45(18)
F1 C3 C4 O3 -40.0(2)
C2 C3 C4 O3 81.0(2)
F1 C3 C4 C5 -160.24(16)
C2 C3 C4 C5 -39.25(19)
O3 C4 C5 N1 -71.7(2)
C3 C4 C5 N1 48.37(17)
N1 C7 C8 C9 -17.8(3)
C25 C7 C8 C9 102.5(2)
C14 C7 C8 C9 -146.26(19)
N1 C7 C8 C13 166.31(17)
C25 C7 C8 C13 -73.4(2)
C14 C7 C8 C13 37.8(3)
C13 C8 C9 C10 -1.6(3)
C7 C8 C9 C10 -177.53(19)
C8 C9 C10 C11 1.6(3)
C9 C10 C11 C12 -0.4(3)
C10 C11 C12 C13 -0.8(3)
C11 C12 C13 C8 0.7(3)
C9 C8 C13 C12 0.5(3)
C7 C8 C13 C12 176.60(19)
N1 C7 C14 C15 -71.1(3)
C8 C7 C14 C15 56.2(3)
C25 C7 C14 C15 173.01(19)
N1 C7 C14 C19 111.4(2)
C8 C7 C14 C19 -121.3(2)
C25 C7 C14 C19 -4.5(2)
C19 C14 C15 C16 -3.0(3)
C7 C14 C15 C16 179.67(19)
C14 C15 C16 C17 0.8(3)
C15 C16 C17 C18 1.1(3)
C16 C17 C18 C19 -0.9(3)
C15 C14 C19 C18 3.3(3)
C7 C14 C19 C18 -178.95(18)
C15 C14 C19 C20 -174.58(18)
C7 C14 C19 C20 3.2(2)
C17 C18 C19 C14 -1.3(3)
C17 C18 C19 C20 176.0(2)
C14 C19 C20 C21 177.5(2)
C18 C19 C20 C21 -0.1(4)
C14 C19 C20 C25 -0.3(2)
C18 C19 C20 C25 -177.8(2)
C25 C20 C21 C22 -0.2(3)
C19 C20 C21 C22 -177.8(2)
C20 C21 C22 C23 0.5(3)
C21 C22 C23 C24 -0.1(3)
C22 C23 C24 C25 -0.5(3)
C23 C24 C25 C20 0.8(3)
C23 C24 C25 C7 -178.79(19)
C21 C20 C25 C24 -0.4(3)
C19 C20 C25 C24 177.61(19)
C21 C20 C25 C7 179.21(18)
C19 C20 C25 C7 -2.8(2)
N1 C7 C25 C24 64.4(3)
C8 C7 C25 C24 -57.5(3)
C14 C7 C25 C24 -176.1(2)
N1 C7 C25 C20 -115.18(17)
C8 C7 C25 C20 122.95(18)
C14 C7 C25 C20 4.3(2)
C1 C2 N1 C5 132.74(17)
C3 C2 N1 C5 15.39(19)
C1 C2 N1 C7 -93.82(19)
C3 C2 N1 C7 148.83(16)
C4 C5 N1 C2 -40.57(19)
C4 C5 N1 C7 -172.54(16)
C8 C7 N1 C2 164.09(16)
C25 C7 N1 C2 43.1(2)
C14 C7 N1 C2 -68.1(2)
C8 C7 N1 C5 -67.6(2)
C25 C7 N1 C5 171.47(16)
C14 C7 N1 C5 60.3(2)
O2 C1 O1 C6 1.7(3)
C2 C1 O1 C6 179.24(17)
